data_1553992
loop_
_publ_author_name
'Rosokha, Sergiy V.'
'Loboda, Eric A.'

_publ_section_title
;
 Interplay of Halogen and \p-\p Charge-Transfer Bondings in Intermolecular
 Associates of Bromo- or Iododinitrobenzene with
 Tetramethyl-p-phenylenediamine.
;
_journal_issue 16
_journal_name_full 'The journal of physical chemistry. A'
_journal_page_first 3833
_journal_page_last 3842
_journal_paper_doi 10.1021/acs.jpca.5b01600
_journal_volume 119
_journal_year 2015
_chemical_formula_moiety 'C6 H3 I N2 O4, C10 H16 N2'
_chemical_formula_sum 'C16 H19 I N4 O4'
_chemical_formula_weight 458.25
_space_group_crystal_system triclinic
_space_group_IT_number 2
_space_group_name_Hall '-P 1'
_space_group_name_H-M_alt 'P -1'
_atom_sites_solution_hydrogens difmap
_atom_sites_solution_primary direct
_audit_creation_date 2014-03-11
_audit_creation_method
;
Olex2 1.2
(compiled 2014.02.28 svn.r2899 for OlexSys, GUI svn.r4781)
;
_cell_angle_alpha 86.6510(17)
_cell_angle_beta 85.3060(19)
_cell_angle_gamma 89.4850(19)
_cell_formula_units_Z 2
_cell_length_a 7.0211(2)
_cell_length_b 8.3237(2)
_cell_length_c 15.1967(4)
_cell_measurement_reflns_used 9953
_cell_measurement_temperature 100(2)
_cell_measurement_theta_max 30.006
_cell_measurement_theta_min 2.451
_cell_volume 883.62(4)
_computing_cell_refinement 'SAINT V7.23A (Bruker, 2005)'
_computing_data_collection 'APEX2 V2.1-4 (Bruker, 2007)'
_computing_data_reduction 'Bruker SAINT'
_computing_molecular_graphics 'Olex2 (Dolomanov et al., 2009)'
_computing_publication_material 'Olex2 (Dolomanov et al., 2009)'
_computing_structure_refinement 'ShelXL (Sheldrick, 2008)'
_computing_structure_solution 'ShelXT (Sheldrick, 2008)'
_diffrn_ambient_temperature 99.92
_diffrn_detector_area_resol_mean 8
_diffrn_measured_fraction_theta_full 0.995
_diffrn_measured_fraction_theta_max 0.979
_diffrn_measurement_device_type 'Bruker Kappa APEX CCD area detector'
_diffrn_measurement_method '\w and \f scans'
_diffrn_radiation_monochromator graphite
_diffrn_radiation_type MoK\a
_diffrn_radiation_wavelength 0.71073
_diffrn_reflns_av_R_equivalents 0.0679
_diffrn_reflns_av_unetI/netI 0.0427
_diffrn_reflns_Laue_measured_fraction_full 0.995
_diffrn_reflns_Laue_measured_fraction_max 0.979
_diffrn_reflns_limit_h_max 9
_diffrn_reflns_limit_h_min -9
_diffrn_reflns_limit_k_max 11
_diffrn_reflns_limit_k_min -11
_diffrn_reflns_limit_l_max 21
_diffrn_reflns_limit_l_min -21
_diffrn_reflns_number 33578
_diffrn_reflns_point_group_measured_fraction_full 0.995
_diffrn_reflns_point_group_measured_fraction_max 0.979
_diffrn_reflns_theta_full 25.242
_diffrn_reflns_theta_max 30.086
_diffrn_reflns_theta_min 2.694
_diffrn_source 'sealed tube'
_exptl_absorpt_coefficient_mu 1.841
_exptl_absorpt_correction_T_max 0.7302
_exptl_absorpt_correction_T_min 0.6510
_exptl_absorpt_correction_type multi-scan
_exptl_absorpt_process_details
;
SADABS-2012/1 (Bruker,2012) was used for absorption correction.
wR2(int) was 0.1124 before and 0.0871 after correction.
The Ratio of minimum to maximum transmission is 0.8915.
The \l/2 correction factor is 0.0015.
;
_exptl_crystal_colour red
_exptl_crystal_colour_primary red
_exptl_crystal_density_diffrn 1.722
_exptl_crystal_description needle
_exptl_crystal_F_000 456
_exptl_crystal_size_max 0.417
_exptl_crystal_size_mid 0.089
_exptl_crystal_size_min 0.06
_refine_diff_density_max 0.718
_refine_diff_density_min -0.926
_refine_diff_density_rms 0.109
_refine_ls_extinction_method none
_refine_ls_goodness_of_fit_ref 1.070
_refine_ls_hydrogen_treatment refall
_refine_ls_matrix_type full
_refine_ls_number_parameters 302
_refine_ls_number_reflns 5085
_refine_ls_number_restraints 0
_refine_ls_restrained_S_all 1.070
_refine_ls_R_factor_all 0.0318
_refine_ls_R_factor_gt 0.0266
_refine_ls_shift/su_max 0.002
_refine_ls_shift/su_mean 0.000
_refine_ls_structure_factor_coef Fsqd
_refine_ls_weighting_details 'w=1/[\s^2^(Fo^2^)+(0.0253P)^2^+0.3577P] where P=(Fo^2^+2Fc^2^)/3'
_refine_ls_weighting_scheme calc
_refine_ls_wR_factor_gt 0.0601
_refine_ls_wR_factor_ref 0.0628
_reflns_Friedel_coverage 0.000
_reflns_number_gt 4628
_reflns_number_total 5085
_reflns_threshold_expression 'I > 2\s(I)'
_cod_data_source_file jp5b01600_si_002.cif
_cod_data_source_block n3384
_cod_database_code 1553992
_shelxl_version_number 2013-4
_shelx_space_group_comment
;
The symmetry employed for this shelxl refinement is uniquely defined
by the following loop, which should always be used as a source of
symmetry information in preference to the above space-group names.
They are only intended as comments.
;
_shelx_estimated_absorpt_t_max 0.898
_shelx_estimated_absorpt_t_min 0.514
_olex2_refinement_description
;
;
_olex2_computing_structure_refinement_long 'ShelXL (Sheldrick, 2008)'

loop_
_space_group_symop_operation_xyz
'x, y, z'
'-x, -y, -z'

loop_
_atom_site_label
_atom_site_type_symbol
_atom_site_fract_x
_atom_site_fract_y
_atom_site_fract_z
_atom_site_U_iso_or_equiv
_atom_site_adp_type
_atom_site_occupancy
_atom_site_site_symmetry_order
_atom_site_calc_flag
I1 I 0.52846(2) 0.20250(2) 0.55746(2) 0.01855(5) Uani 1 1 d
O1 O 0.5670(3) 0.82234(17) 0.80054(10) 0.0260(4) Uani 1 1 d
O2 O 0.4657(3) 0.81412(16) 0.66986(10) 0.0254(3) Uani 1 1 d
O3 O 0.6512(3) 0.32742(17) 0.97316(9) 0.0245(3) Uani 1 1 d
O4 O 0.6882(3) 0.10477(16) 0.90653(10) 0.0263(4) Uani 1 1 d
N1 N 0.5252(3) 0.74961(18) 0.73717(11) 0.0176(3) Uani 1 1 d
N2 N 0.6526(3) 0.24892(19) 0.90747(11) 0.0170(3) Uani 1 1 d
C1 C 0.5540(3) 0.3255(2) 0.67193(11) 0.0128(3) Uani 1 1 d
C2 C 0.5269(3) 0.4924(2) 0.66701(12) 0.0138(3) Uani 1 1 d
H2 H 0.497(5) 0.553(3) 0.6138(19) 0.035(8) Uiso 1 1 d
C3 C 0.5470(3) 0.57334(19) 0.74184(12) 0.0131(3) Uani 1 1 d
C4 C 0.5890(3) 0.4982(2) 0.82172(12) 0.0139(3) Uani 1 1 d
H4 H 0.605(4) 0.552(3) 0.8704(16) 0.018(6) Uiso 1 1 d
C5 C 0.6107(3) 0.3335(2) 0.82336(11) 0.0132(3) Uani 1 1 d
C6 C 0.5968(3) 0.2434(2) 0.74997(11) 0.0122(3) Uani 1 1 d
H6 H 0.613(4) 0.127(3) 0.7584(15) 0.013(6) Uiso 1 1 d
N3 N -0.0642(3) 0.71803(18) 0.65813(10) 0.0161(3) Uani 1 1 d
N4 N 0.2088(3) 0.22933(17) 0.89250(10) 0.0144(3) Uani 1 1 d
C7 C 0.0104(3) 0.5976(2) 0.71469(11) 0.0139(3) Uani 1 1 d
C8 C 0.0498(3) 0.6285(2) 0.80113(12) 0.0154(4) Uani 1 1 d
H8 H 0.038(4) 0.735(3) 0.8202(15) 0.017(6) Uiso 1 1 d
C9 C 0.1116(3) 0.5078(2) 0.85932(12) 0.0154(4) Uani 1 1 d
H9 H 0.143(4) 0.537(3) 0.9144(16) 0.018(6) Uiso 1 1 d
C10 C 0.1354(3) 0.3476(2) 0.83499(11) 0.0125(3) Uani 1 1 d
C11 C 0.0944(3) 0.3170(2) 0.74894(12) 0.0134(3) Uani 1 1 d
H11 H 0.103(4) 0.213(3) 0.7319(15) 0.015(6) Uiso 1 1 d
C12 C 0.0362(3) 0.4390(2) 0.68996(11) 0.0139(3) Uani 1 1 d
H12 H 0.013(4) 0.408(3) 0.6345(16) 0.016(6) Uiso 1 1 d
C13 C -0.0282(4) 0.8851(2) 0.67527(15) 0.0231(4) Uani 1 1 d
H13A H -0.082(4) 0.912(3) 0.7349(16) 0.018(6) Uiso 1 1 d
H13B H 0.098(5) 0.907(4) 0.6701(19) 0.037(8) Uiso 1 1 d
H13C H -0.096(5) 0.955(4) 0.636(2) 0.043(9) Uiso 1 1 d
C14 C -0.0593(4) 0.6854(3) 0.56517(13) 0.0232(4) Uani 1 1 d
H14A H -0.140(4) 0.593(3) 0.5580(16) 0.021(6) Uiso 1 1 d
H14B H 0.074(5) 0.668(3) 0.5386(18) 0.032(7) Uiso 1 1 d
H14C H -0.104(5) 0.778(3) 0.5314(19) 0.036(8) Uiso 1 1 d
C15 C 0.1782(4) 0.2507(2) 0.98701(12) 0.0208(4) Uani 1 1 d
H15A H 0.241(4) 0.168(3) 1.0205(16) 0.023(6) Uiso 1 1 d
H15B H 0.033(5) 0.243(3) 1.0067(17) 0.026(7) Uiso 1 1 d
H15C H 0.231(4) 0.354(3) 1.0001(17) 0.024(7) Uiso 1 1 d
C16 C 0.1949(4) 0.0626(2) 0.86963(13) 0.0194(4) Uani 1 1 d
H16A H 0.255(4) -0.007(3) 0.9105(16) 0.018(6) Uiso 1 1 d
H16B H 0.253(4) 0.048(3) 0.8127(16) 0.016(6) Uiso 1 1 d
H16C H 0.065(5) 0.035(3) 0.8672(19) 0.035(8) Uiso 1 1 d

loop_
_atom_site_aniso_label
_atom_site_aniso_U_11
_atom_site_aniso_U_22
_atom_site_aniso_U_33
_atom_site_aniso_U_23
_atom_site_aniso_U_13
_atom_site_aniso_U_12
I1 0.02668(9) 0.01576(7) 0.01355(7) 0.00068(4) -0.00461(5) -0.00253(5)
O1 0.0359(11) 0.0145(6) 0.0275(7) -0.0048(5) 0.0018(7) 0.0012(6)
O2 0.0296(11) 0.0137(6) 0.0321(8) 0.0088(5) -0.0050(7) 0.0034(6)
O3 0.0350(11) 0.0236(7) 0.0159(6) -0.0009(5) -0.0078(6) -0.0023(6)
O4 0.0430(12) 0.0131(6) 0.0231(7) 0.0062(5) -0.0101(7) 0.0040(6)
N1 0.0166(10) 0.0099(6) 0.0252(8) 0.0024(6) 0.0031(6) 0.0017(6)
N2 0.0178(10) 0.0167(7) 0.0167(7) 0.0020(6) -0.0047(6) -0.0016(6)
C1 0.0135(11) 0.0110(7) 0.0138(7) 0.0018(6) -0.0022(6) -0.0021(6)
C2 0.0120(11) 0.0136(7) 0.0150(8) 0.0056(6) -0.0012(6) -0.0006(6)
C3 0.0112(10) 0.0078(7) 0.0199(8) 0.0023(6) -0.0009(6) 0.0014(6)
C4 0.0134(11) 0.0126(7) 0.0160(8) -0.0007(6) -0.0016(6) -0.0020(6)
C5 0.0121(10) 0.0135(7) 0.0137(7) 0.0037(6) -0.0024(6) 0.0008(6)
C6 0.0107(10) 0.0104(7) 0.0151(7) 0.0024(6) -0.0011(6) -0.0004(6)
N3 0.0172(10) 0.0150(7) 0.0161(7) 0.0034(5) -0.0042(6) 0.0004(6)
N4 0.0194(10) 0.0109(6) 0.0124(6) 0.0024(5) -0.0010(6) 0.0018(6)
C7 0.0109(11) 0.0157(8) 0.0147(8) 0.0030(6) -0.0012(6) 0.0001(6)
C8 0.0173(11) 0.0117(7) 0.0176(8) -0.0018(6) -0.0030(7) 0.0016(6)
C9 0.0188(12) 0.0136(8) 0.0139(8) -0.0010(6) -0.0030(7) 0.0022(6)
C10 0.0104(10) 0.0131(7) 0.0134(7) 0.0017(6) 0.0003(6) -0.0007(6)
C11 0.0143(11) 0.0108(7) 0.0151(8) -0.0009(6) -0.0004(6) 0.0001(6)
C12 0.0126(11) 0.0168(8) 0.0123(7) -0.0008(6) -0.0018(6) -0.0008(6)
C13 0.0235(14) 0.0136(8) 0.0325(11) 0.0067(7) -0.0098(9) 0.0003(7)
C14 0.0237(14) 0.0282(10) 0.0175(9) 0.0064(7) -0.0049(8) -0.0004(8)
C15 0.0325(14) 0.0170(8) 0.0126(8) 0.0020(6) -0.0026(8) 0.0026(8)
C16 0.0257(13) 0.0108(8) 0.0211(9) 0.0021(6) -0.0007(8) 0.0009(7)

loop_
_atom_type_symbol
_atom_type_description
_atom_type_scat_dispersion_real
_atom_type_scat_dispersion_imag
_atom_type_scat_source
C C 0.0033 0.0016 'International Tables Vol C Tables 4.2.6.8 and 6.1.1.4'
H H 0.0000 0.0000 'International Tables Vol C Tables 4.2.6.8 and 6.1.1.4'
N N 0.0061 0.0033 'International Tables Vol C Tables 4.2.6.8 and 6.1.1.4'
O O 0.0106 0.0060 'International Tables Vol C Tables 4.2.6.8 and 6.1.1.4'
I I -0.4742 1.8119 'International Tables Vol C Tables 4.2.6.8 and 6.1.1.4'

loop_
_geom_angle_atom_site_label_1
_geom_angle_atom_site_label_2
_geom_angle_atom_site_label_3
_geom_angle
O1 N1 O2 124.26(15)
O1 N1 C3 117.96(16)
O2 N1 C3 117.78(16)
O3 N2 O4 124.54(16)
O3 N2 C5 117.97(15)
O4 N2 C5 117.48(15)
C2 C1 I1 117.86(12)
C6 C1 I1 120.74(12)
C6 C1 C2 121.40(16)
C1 C2 H2 123.2(17)
C3 C2 C1 117.78(16)
C3 C2 H2 119.0(17)
C2 C3 N1 118.58(15)
C2 C3 C4 123.49(15)
C4 C3 N1 117.93(16)
C3 C4 H4 123.5(15)
C5 C4 C3 116.35(16)
C5 C4 H4 120.1(15)
C4 C5 N2 117.95(15)
C4 C5 C6 123.59(16)
C6 C5 N2 118.46(15)
C1 C6 C5 117.36(15)
C1 C6 H6 125.5(14)
C5 C6 H6 117.1(13)
C7 N3 C13 117.59(16)
C7 N3 C14 116.61(15)
C14 N3 C13 114.70(16)
C10 N4 C15 117.56(15)
C10 N4 C16 117.26(16)
C15 N4 C16 113.57(15)
C8 C7 N3 121.34(16)
C12 C7 N3 121.85(16)
C12 C7 C8 116.67(16)
C7 C8 H8 119.5(14)
C9 C8 C7 121.72(16)
C9 C8 H8 118.8(14)
C8 C9 H9 117.4(15)
C8 C9 C10 121.74(16)
C10 C9 H9 120.7(15)
N4 C10 C9 121.02(16)
C11 C10 N4 122.43(15)
C11 C10 C9 116.40(15)
C10 C11 H11 118.6(15)
C12 C11 C10 121.79(15)
C12 C11 H11 119.6(15)
C7 C12 H12 122.5(15)
C11 C12 C7 121.66(16)
C11 C12 H12 115.9(15)
N3 C13 H13A 111.9(14)
N3 C13 H13B 111.5(19)
N3 C13 H13C 109.6(19)
H13A C13 H13B 109(2)
H13A C13 H13C 104(2)
H13B C13 H13C 111(3)
N3 C14 H14A 109.6(15)
N3 C14 H14B 112.2(17)
N3 C14 H14C 110.3(17)
H14A C14 H14B 111(2)
H14A C14 H14C 109(2)
H14B C14 H14C 104(2)
N4 C15 H15A 111.3(15)
N4 C15 H15B 109.6(15)
N4 C15 H15C 109.4(16)
H15A C15 H15B 107(2)
H15A C15 H15C 108(2)
H15B C15 H15C 111(2)
N4 C16 H16A 110.8(15)
N4 C16 H16B 111.1(14)
N4 C16 H16C 109.6(17)
H16A C16 H16B 108(2)
H16A C16 H16C 111(2)
H16B C16 H16C 105(2)

loop_
_geom_bond_atom_site_label_1
_geom_bond_atom_site_label_2
_geom_bond_distance
I1 C1 2.0900(17)
O1 N1 1.224(2)
O2 N1 1.229(2)
O3 N2 1.224(2)
O4 N2 1.224(2)
N1 C3 1.472(2)
N2 C5 1.472(2)
C1 C2 1.400(2)
C1 C6 1.387(2)
C2 H2 0.96(3)
C2 C3 1.373(3)
C3 C4 1.385(2)
C4 H4 0.90(2)
C4 C5 1.377(2)
C5 C6 1.390(2)
C6 H6 0.98(2)
N3 C7 1.407(2)
N3 C13 1.458(2)
N3 C14 1.452(3)
N4 C10 1.401(2)
N4 C15 1.456(2)
N4 C16 1.456(2)
C7 C8 1.403(2)
C7 C12 1.400(2)
C8 H8 0.95(2)
C8 C9 1.389(2)
C9 H9 0.93(2)
C9 C10 1.409(2)
C10 C11 1.400(2)
C11 H11 0.91(2)
C11 C12 1.396(2)
C12 H12 0.92(2)
C13 H13A 0.99(2)
C13 H13B 0.90(4)
C13 H13C 0.96(3)
C14 H14A 0.98(3)
C14 H14B 1.00(3)
C14 H14C 0.97(3)
C15 H15A 0.96(3)
C15 H15B 1.04(3)
C15 H15C 0.98(3)
C16 H16A 0.95(3)
C16 H16B 0.94(2)
C16 H16C 0.94(4)

loop_
_geom_torsion_atom_site_label_1
_geom_torsion_atom_site_label_2
_geom_torsion_atom_site_label_3
_geom_torsion_atom_site_label_4
_geom_torsion
I1 C1 C2 C3 -178.91(15)
I1 C1 C6 C5 -179.76(15)
O1 N1 C3 C2 -170.92(19)
O1 N1 C3 C4 8.4(3)
O2 N1 C3 C2 9.3(3)
O2 N1 C3 C4 -171.46(19)
O3 N2 C5 C4 5.6(3)
O3 N2 C5 C6 -174.89(19)
O4 N2 C5 C4 -173.80(19)
O4 N2 C5 C6 5.7(3)
N1 C3 C4 C5 -179.19(18)
N2 C5 C6 C1 178.92(18)
C1 C2 C3 N1 178.03(18)
C1 C2 C3 C4 -1.2(3)
C2 C1 C6 C5 0.4(3)
C2 C3 C4 C5 0.0(3)
C3 C4 C5 N2 -179.11(18)
C3 C4 C5 C6 1.4(3)
C4 C5 C6 C1 -1.6(3)
C6 C1 C2 C3 1.0(3)
N3 C7 C8 C9 175.7(2)
N3 C7 C12 C11 -174.35(19)
N4 C10 C11 C12 -174.66(19)
C7 C8 C9 C10 -0.9(3)
C8 C7 C12 C11 1.3(3)
C8 C9 C10 N4 176.07(19)
C8 C9 C10 C11 0.3(3)
C9 C10 C11 C12 1.0(3)
C10 C11 C12 C7 -1.9(3)
C12 C7 C8 C9 0.0(3)
C13 N3 C7 C8 24.4(3)
C13 N3 C7 C12 -160.1(2)
C14 N3 C7 C8 166.5(2)
C14 N3 C7 C12 -18.0(3)
C15 N4 C10 C9 27.7(3)
C15 N4 C10 C11 -156.8(2)
C16 N4 C10 C9 168.63(19)
C16 N4 C10 C11 -15.9(3)
